data_7016822
loop_
_publ_author_name
'Brenner, Eric'
'Matt, Dominique'
'Henrion, Micka\"el'
'Teci, Matthieu'
'Toupet, Lo\"ic'

_publ_section_title
;
 Calix[4]arenes with one and two N-linked imidazolium units as
 precursors of N-heterocyclic carbene complexes. Coordination chemistry
 and use in Suzuki-Miyaura cross-coupling.
;
_journal_issue 38
_journal_name_full 'Dalton transactions (Cambridge, England : 2003)'
_journal_page_first 9889
_journal_page_last 9898
_journal_paper_doi 10.1039/c1dt10838g
_journal_volume 40
_journal_year 2011
_chemical_formula_sum 'C66 H60 Cl4 I2 N4 O4 Pd'
_chemical_formula_weight 1475.18
_chemical_name_systematic
;
?
;
_space_group_IT_number 2
_symmetry_cell_setting triclinic
_symmetry_space_group_name_Hall '-P 1'
_symmetry_space_group_name_H-M 'P -1'
_atom_sites_solution_hydrogens difmap
_atom_sites_solution_primary direct
_atom_sites_solution_secondary difmap
_audit_creation_method SHELXL-97
_cell_angle_alpha 98.3400(10)
_cell_angle_beta 94.9640(10)
_cell_angle_gamma 117.1810(10)
_cell_formula_units_Z 2
_cell_length_a 13.2867(2)
_cell_length_b 13.6636(2)
_cell_length_c 19.0656(3)
_cell_measurement_reflns_used 31190
_cell_measurement_temperature 150(2)
_cell_measurement_theta_max 27.1
_cell_measurement_theta_min 2.0
_cell_volume 3000.20(9)
_computing_cell_refinement 'CrysAlis RED, Oxford Diffraction Ltd.,Version 1.171.26'
_computing_data_collection 'CrysAlis CCD, Oxford Diffraction Ltd.,Version 1.171.26'
_computing_data_reduction 'CrysAlis RED, Oxford Diffraction Ltd.,Version 1.171.26'
_computing_molecular_graphics 'PLATON_(Spek, 1998)'
_computing_publication_material 'SHELXL-97 (Sheldrick, 1997)'
_computing_structure_refinement 'SHELXL-97 (Sheldrick, 1997)'
_computing_structure_solution 'SIR-97_(Altomare & al., 1998)'
_diffrn_ambient_temperature 150(2)
_diffrn_detector_area_resol_mean 19.64
_diffrn_measured_fraction_theta_full 0.925
_diffrn_measured_fraction_theta_max 0.925
_diffrn_measurement_device_type 'CCD Saphire 3 Xcalibur'
_diffrn_measurement_method 'omega scan'
_diffrn_radiation_monochromator graphite
_diffrn_radiation_source 'fine-focus sealed tube'
_diffrn_radiation_type MoK\a
_diffrn_radiation_wavelength 0.71073
_diffrn_reflns_av_R_equivalents 0.0291
_diffrn_reflns_av_sigmaI/netI 0.0305
_diffrn_reflns_limit_h_max 16
_diffrn_reflns_limit_h_min -16
_diffrn_reflns_limit_k_max 16
_diffrn_reflns_limit_k_min -17
_diffrn_reflns_limit_l_max 24
_diffrn_reflns_limit_l_min -24
_diffrn_reflns_number 59591
_diffrn_reflns_theta_full 27.00
_diffrn_reflns_theta_max 27.00
_diffrn_reflns_theta_min 2.56
_exptl_absorpt_coefficient_mu 1.569
_exptl_absorpt_correction_type none
_exptl_crystal_colour yellow
_exptl_crystal_density_diffrn 1.633
_exptl_crystal_density_method 'not measured'
_exptl_crystal_description prism
_exptl_crystal_F_000 1472
_exptl_crystal_size_max 0.22
_exptl_crystal_size_mid 0.12
_exptl_crystal_size_min 0.12
_refine_diff_density_max 1.110
_refine_diff_density_min -0.718
_refine_diff_density_rms 0.073
_refine_ls_extinction_method none
_refine_ls_goodness_of_fit_ref 0.952
_refine_ls_hydrogen_treatment constr
_refine_ls_matrix_type full
_refine_ls_number_parameters 732
_refine_ls_number_reflns 12097
_refine_ls_number_restraints 0
_refine_ls_restrained_S_all 0.952
_refine_ls_R_factor_all 0.0369
_refine_ls_R_factor_gt 0.0266
_refine_ls_shift/su_max 0.002
_refine_ls_shift/su_mean 0.000
_refine_ls_structure_factor_coef Fsqd
_refine_ls_weighting_details 'calc w=1/[\s^2^(Fo^2^)+(0.0442P)^2^+0.0000P] where P=(Fo^2^+2Fc^2^)/3'
_refine_ls_weighting_scheme calc
_refine_ls_wR_factor_gt 0.0671
_refine_ls_wR_factor_ref 0.0689
_reflns_number_gt 9678
_reflns_number_total 12097
_reflns_threshold_expression >2sigma(I)
_cod_data_source_file c1dt10838g.txt
_cod_data_source_block eb107
_cod_depositor_comments
;
The following automatic conversions were performed:

'_symmetry_cell_setting' value 'Triclinic' changed to 'triclinic'
according to /home/saulius/struct/CIF-dictionaries/cif_core.dic
dictionary named 'cif_core.dic' version 2.4.1 from 2010-06-29.

Automatic conversion script
Id: cif_fix_values 1715 2011-07-08 13:25:40Z adriana 
;
_cod_original_cell_volume 3000.20(8)
_cod_original_sg_symbol_H-M P-1
_cod_database_code 7016822

loop_
_symmetry_equiv_pos_as_xyz
'x, y, z'
'-x, -y, -z'

loop_
_atom_site_label
_atom_site_type_symbol
_atom_site_fract_x
_atom_site_fract_y
_atom_site_fract_z
_atom_site_U_iso_or_equiv
_atom_site_adp_type
_atom_site_occupancy
_atom_site_symmetry_multiplicity
_atom_site_calc_flag
_atom_site_refinement_flags
C71 C 0.3836(3) 0.0073(3) 0.80501(17) 0.0459(8) Uani 1 1 d .
H71A H 0.4421 0.0428 0.7750 0.055 Uiso 1 1 calc R
H71B H 0.3423 0.0516 0.8124 0.055 Uiso 1 1 calc R
Cl1 Cl 0.28547(7) -0.13184(6) 0.75994(4) 0.04454(19) Uani 1 1 d .
Cl2 Cl 0.45118(9) 0.00881(8) 0.88782(5) 0.0634(3) Uani 1 1 d .
C72 C 0.8108(4) 0.7206(4) 0.8883(2) 0.0711(12) Uani 1 1 d .
H72A H 0.7763 0.6863 0.8370 0.085 Uiso 1 1 calc R
H72B H 0.8369 0.8023 0.8953 0.085 Uiso 1 1 calc R
Cl3 Cl 0.70687(10) 0.66168(12) 0.94197(6) 0.0818(4) Uani 1 1 d .
Cl4 Cl 0.92683(10) 0.69964(10) 0.90931(7) 0.0806(3) Uani 1 1 d .
Pd1 Pd 0.473271(16) 0.346853(15) 0.683554(9) 0.01848(5) Uani 1 1 d .
I1 I 0.354857(17) 0.130088(14) 0.638920(10) 0.03313(6) Uani 1 1 d .
I2 I 0.555933(16) 0.565591(14) 0.723551(9) 0.02874(5) Uani 1 1 d .
N1 N 0.52530(18) 0.31377(17) 0.83952(10) 0.0207(4) Uani 1 1 d .
N2 N 0.36238(18) 0.30921(19) 0.81280(11) 0.0247(5) Uani 1 1 d .
N3 N 0.55507(18) 0.34565(17) 0.53925(10) 0.0209(5) Uani 1 1 d .
N4 N 0.40361(18) 0.36587(18) 0.53265(11) 0.0236(5) Uani 1 1 d .
O1 O 0.98299(14) 0.40809(14) 0.85083(9) 0.0214(4) Uani 1 1 d .
O2 O 0.90462(15) 0.27769(14) 0.66686(9) 0.0230(4) Uani 1 1 d .
O3 O 0.84670(15) 0.01519(15) 0.64576(9) 0.0264(4) Uani 1 1 d .
O4 O 0.86160(15) 0.14000(14) 0.80710(9) 0.0252(4) Uani 1 1 d .
C1 C 0.6402(2) 0.3302(2) 0.83875(12) 0.0200(5) Uani 1 1 d .
C2 C 0.6874(2) 0.2885(2) 0.88665(13) 0.0219(5) Uani 1 1 d .
H2 H 0.6419 0.2444 0.9174 0.026 Uiso 1 1 calc R
C3 C 0.8010(2) 0.31118(19) 0.88975(13) 0.0203(5) Uani 1 1 d .
C4 C 0.8667(2) 0.3761(2) 0.84438(13) 0.0205(5) Uani 1 1 d .
C5 C 0.8168(2) 0.40981(19) 0.79168(12) 0.0187(5) Uani 1 1 d .
C6 C 0.7042(2) 0.3883(2) 0.79119(13) 0.0209(5) Uani 1 1 d .
H6 H 0.6704 0.4141 0.7574 0.025 Uiso 1 1 calc R
C7 C 0.8810(2) 0.4637(2) 0.73364(13) 0.0197(5) Uani 1 1 d .
H7A H 0.8904 0.5406 0.7374 0.024 Uiso 1 1 calc R
H7B H 0.9583 0.4691 0.7397 0.024 Uiso 1 1 calc R
C8 C 0.6492(2) 0.3310(2) 0.56803(12) 0.0198(5) Uani 1 1 d .
C9 C 0.7263(2) 0.4079(2) 0.62737(12) 0.0196(5) Uani 1 1 d .
H9 H 0.7203 0.4732 0.6455 0.023 Uiso 1 1 calc R
C10 C 0.8122(2) 0.39135(19) 0.66086(12) 0.0180(5) Uani 1 1 d .
C11 C 0.8224(2) 0.2968(2) 0.63111(13) 0.0187(5) Uani 1 1 d .
C12 C 0.7434(2) 0.2172(2) 0.57139(13) 0.0201(5) Uani 1 1 d .
C13 C 0.6580(2) 0.2363(2) 0.53992(12) 0.0205(5) Uani 1 1 d .
H13 H 0.6049 0.1842 0.4988 0.025 Uiso 1 1 calc R
C14 C 0.7383(2) 0.1032(2) 0.54956(13) 0.0231(6) Uani 1 1 d .
H14A H 0.6964 0.0677 0.4996 0.028 Uiso 1 1 calc R
H14B H 0.8172 0.1131 0.5513 0.028 Uiso 1 1 calc R
C15 C 0.5065(2) -0.0622(2) 0.65178(15) 0.0299(6) Uani 1 1 d .
H15 H 0.4278 -0.0832 0.6518 0.036 Uiso 1 1 calc R
C16 C 0.5637(2) -0.0008(2) 0.60340(14) 0.0262(6) Uani 1 1 d .
H16 H 0.5243 0.0226 0.5714 0.031 Uiso 1 1 calc R
C17 C 0.6777(2) 0.0276(2) 0.60020(13) 0.0222(5) Uani 1 1 d .
C18 C 0.7335(2) -0.0090(2) 0.64781(14) 0.0237(6) Uani 1 1 d .
C19 C 0.6794(2) -0.0655(2) 0.69998(14) 0.0251(6) Uani 1 1 d .
C20 C 0.5648(2) -0.0932(2) 0.70061(15) 0.0290(6) Uani 1 1 d .
H20 H 0.5259 -0.1338 0.7348 0.035 Uiso 1 1 calc R
C21 C 0.7424(2) -0.0920(2) 0.75861(14) 0.0283(6) Uani 1 1 d .
H21A H 0.7063 -0.1745 0.7544 0.034 Uiso 1 1 calc R
H21B H 0.8232 -0.0650 0.7519 0.034 Uiso 1 1 calc R
C22 C 0.6722(2) -0.0476(2) 0.94605(15) 0.0335(7) Uani 1 1 d .
H22 H 0.6302 -0.0915 0.9780 0.040 Uiso 1 1 calc R
C23 C 0.6765(2) -0.0993(2) 0.87982(15) 0.0289(6) Uani 1 1 d .
H23 H 0.6354 -0.1790 0.8658 0.035 Uiso 1 1 calc R
C24 C 0.7399(2) -0.0372(2) 0.83319(14) 0.0255(6) Uani 1 1 d .
C25 C 0.8008(2) 0.0797(2) 0.85518(14) 0.0227(5) Uani 1 1 d .
C26 C 0.7934(2) 0.1345(2) 0.92091(13) 0.0231(6) Uani 1 1 d .
C27 C 0.7292(2) 0.0690(2) 0.96619(14) 0.0282(6) Uani 1 1 d .
H27 H 0.7243 0.1044 1.0115 0.034 Uiso 1 1 calc R
C28 C 0.8491(2) 0.2620(2) 0.94153(13) 0.0247(6) Uani 1 1 d .
H28A H 0.8370 0.2840 0.9906 0.030 Uiso 1 1 calc R
H28B H 0.9329 0.2940 0.9425 0.030 Uiso 1 1 calc R
C29 C 0.4677(2) 0.2883(2) 0.89725(14) 0.0281(6) Uani 1 1 d .
H29 H 0.4957 0.2761 0.9409 0.034 Uiso 1 1 calc R
C30 C 0.3667(2) 0.2841(2) 0.88048(14) 0.0308(6) Uani 1 1 d .
H30 H 0.3084 0.2671 0.9093 0.037 Uiso 1 1 calc R
C31 C 0.4585(2) 0.3258(2) 0.78635(13) 0.0209(5) Uani 1 1 d .
C32 C 0.2687(2) 0.3177(3) 0.77457(15) 0.0349(7) Uani 1 1 d .
H32A H 0.2998 0.3826 0.7515 0.052 Uiso 1 1 calc R
H32B H 0.2210 0.3272 0.8085 0.052 Uiso 1 1 calc R
H32C H 0.2220 0.2489 0.7378 0.052 Uiso 1 1 calc R
C33 C 0.5239(2) 0.3463(2) 0.46783(13) 0.0261(6) Uani 1 1 d .
H33 H 0.5619 0.3387 0.4290 0.031 Uiso 1 1 calc R
C34 C 0.4304(2) 0.3595(2) 0.46436(14) 0.0297(6) Uani 1 1 d .
H34 H 0.3896 0.3638 0.4225 0.036 Uiso 1 1 calc R
C35 C 0.4793(2) 0.3569(2) 0.57947(13) 0.0204(5) Uani 1 1 d .
C36 C 0.3033(2) 0.3742(3) 0.55161(15) 0.0312(6) Uani 1 1 d .
H36A H 0.2463 0.3014 0.5596 0.047 Uiso 1 1 calc R
H36B H 0.2697 0.3949 0.5123 0.047 Uiso 1 1 calc R
H36C H 0.3265 0.4317 0.5957 0.047 Uiso 1 1 calc R
C37 C 1.0499(2) 0.5169(2) 0.89697(15) 0.0314(7) Uani 1 1 d .
H37A H 1.0309 0.5139 0.9459 0.038 Uiso 1 1 calc R
H37B H 1.0313 0.5718 0.8785 0.038 Uiso 1 1 calc R
C38 C 1.1752(2) 0.5539(2) 0.90022(13) 0.0266(6) Uani 1 1 d .
C39 C 1.2420(3) 0.6460(3) 0.87297(17) 0.0428(8) Uani 1 1 d .
H39 H 1.2078 0.6845 0.8513 0.051 Uiso 1 1 calc R
C40 C 1.3594(3) 0.6835(3) 0.8768(2) 0.0557(10) Uani 1 1 d .
H40 H 1.4054 0.7486 0.8593 0.067 Uiso 1 1 calc R
C41 C 1.4075(3) 0.6270(3) 0.90568(18) 0.0478(9) Uani 1 1 d .
H41 H 1.4868 0.6502 0.9060 0.057 Uiso 1 1 calc R
C42 C 1.3434(3) 0.5370(3) 0.9343(2) 0.0489(9) Uani 1 1 d .
H42 H 1.3784 0.4990 0.9558 0.059 Uiso 1 1 calc R
C43 C 1.2264(3) 0.5006(2) 0.93202(17) 0.0409(8) Uani 1 1 d .
H43 H 1.1820 0.4385 0.9526 0.049 Uiso 1 1 calc R
C44 C 0.9991(2) 0.2900(2) 0.63034(16) 0.0294(6) Uani 1 1 d .
H44A H 0.9679 0.2435 0.5810 0.035 Uiso 1 1 calc R
H44B H 1.0443 0.2609 0.6559 0.035 Uiso 1 1 calc R
C45 C 1.0778(2) 0.4092(2) 0.62580(14) 0.0242(6) Uani 1 1 d .
C46 C 1.0763(2) 0.4425(2) 0.56043(15) 0.0319(6) Uani 1 1 d .
H46 H 1.0243 0.3899 0.5191 0.038 Uiso 1 1 calc R
C47 C 1.1501(3) 0.5519(3) 0.55483(17) 0.0382(7) Uani 1 1 d .
H47 H 1.1487 0.5736 0.5098 0.046 Uiso 1 1 calc R
C48 C 1.2242(3) 0.6276(2) 0.61367(17) 0.0353(7) Uani 1 1 d .
H48 H 1.2734 0.7027 0.6099 0.042 Uiso 1 1 calc R
C49 C 1.2285(2) 0.5960(2) 0.67927(17) 0.0362(7) Uani 1 1 d .
H49 H 1.2820 0.6487 0.7201 0.043 Uiso 1 1 calc R
C50 C 1.1546(2) 0.4872(2) 0.68517(15) 0.0290(6) Uani 1 1 d .
H50 H 1.1568 0.4660 0.7304 0.035 Uiso 1 1 calc R
C51 C 0.8675(3) -0.0404(3) 0.58320(15) 0.0362(7) Uani 1 1 d .
H51A H 0.9225 0.0168 0.5598 0.043 Uiso 1 1 calc R
H51B H 0.7946 -0.0853 0.5484 0.043 Uiso 1 1 calc R
C52 C 0.9146(2) -0.1162(2) 0.60136(14) 0.0287(6) Uani 1 1 d .
C53 C 1.0201(3) -0.1001(3) 0.58667(15) 0.0363(7) Uani 1 1 d .
H53 H 1.0651 -0.0385 0.5658 0.044 Uiso 1 1 calc R
C54 C 1.0622(3) -0.1731(3) 0.60200(16) 0.0416(8) Uani 1 1 d .
H54 H 1.1346 -0.1615 0.5910 0.050 Uiso 1 1 calc R
C55 C 0.9989(3) -0.2609(3) 0.63281(17) 0.0439(8) Uani 1 1 d .
H55 H 1.0267 -0.3114 0.6423 0.053 Uiso 1 1 calc R
C56 C 0.8944(3) -0.2766(2) 0.65037(17) 0.0395(8) Uani 1 1 d .
H56 H 0.8518 -0.3358 0.6737 0.047 Uiso 1 1 calc R
C57 C 0.8524(3) -0.2055(2) 0.63370(16) 0.0363(7) Uani 1 1 d .
H57 H 0.7797 -0.2178 0.6446 0.044 Uiso 1 1 calc R
C58 C 0.9847(2) 0.1880(2) 0.82318(18) 0.0369(7) Uani 1 1 d .
H58A H 1.0143 0.2513 0.8653 0.044 Uiso 1 1 calc R
H58B H 1.0172 0.2193 0.7818 0.044 Uiso 1 1 calc R
C59 C 1.0282(2) 0.1075(2) 0.83905(14) 0.0264(6) Uani 1 1 d .
C60 C 1.0509(3) 0.0462(3) 0.78486(15) 0.0356(7) Uani 1 1 d .
H60 H 1.0365 0.0529 0.7366 0.043 Uiso 1 1 calc R
C61 C 1.0933(3) -0.0237(3) 0.79883(19) 0.0467(9) Uani 1 1 d .
H61 H 1.1082 -0.0655 0.7607 0.056 Uiso 1 1 calc R
C62 C 1.1147(3) -0.0337(3) 0.8688(2) 0.0500(9) Uani 1 1 d .
H62 H 1.1442 -0.0827 0.8789 0.060 Uiso 1 1 calc R
C63 C 1.0932(3) 0.0275(3) 0.92470(18) 0.0492(9) Uani 1 1 d .
H63 H 1.1085 0.0212 0.9730 0.059 Uiso 1 1 calc R
C64 C 1.0497(2) 0.0971(3) 0.90928(15) 0.0362(7) Uani 1 1 d .
H64 H 1.0342 0.1387 0.9472 0.043 Uiso 1 1 calc R

loop_
_atom_site_aniso_label
_atom_site_aniso_U_11
_atom_site_aniso_U_22
_atom_site_aniso_U_33
_atom_site_aniso_U_23
_atom_site_aniso_U_13
_atom_site_aniso_U_12
C71 0.058(2) 0.0323(17) 0.0449(19) 0.0089(14) 0.0073(16) 0.0194(16)
Cl1 0.0503(5) 0.0350(4) 0.0481(4) 0.0058(3) 0.0111(4) 0.0205(4)
Cl2 0.0584(6) 0.0490(5) 0.0629(6) 0.0215(4) -0.0148(5) 0.0104(5)
C72 0.074(3) 0.100(3) 0.052(2) 0.014(2) 0.001(2) 0.055(3)
Cl3 0.0772(8) 0.1350(11) 0.0596(6) 0.0378(7) 0.0154(5) 0.0670(8)
Cl4 0.0646(7) 0.0758(7) 0.1107(9) 0.0015(7) 0.0016(6) 0.0485(6)
Pd1 0.01910(10) 0.01977(9) 0.01698(9) 0.00442(7) 0.00199(7) 0.00964(8)
I1 0.03874(11) 0.02104(9) 0.03351(10) 0.00382(7) 0.00471(8) 0.00993(8)
I2 0.03581(10) 0.02185(9) 0.02599(9) 0.00337(7) 0.00274(7) 0.01247(8)
N1 0.0202(10) 0.0238(11) 0.0194(10) 0.0063(8) 0.0031(8) 0.0111(9)
N2 0.0212(11) 0.0321(12) 0.0243(11) 0.0095(9) 0.0071(9) 0.0141(10)
N3 0.0248(11) 0.0234(11) 0.0173(10) 0.0056(8) 0.0019(8) 0.0137(10)
N4 0.0237(11) 0.0293(12) 0.0228(11) 0.0065(9) 0.0016(9) 0.0169(10)
O1 0.0148(8) 0.0183(8) 0.0268(9) 0.0010(7) -0.0026(7) 0.0064(7)
O2 0.0203(9) 0.0242(9) 0.0280(9) 0.0071(7) 0.0023(7) 0.0133(8)
O3 0.0253(10) 0.0266(10) 0.0311(10) 0.0039(8) 0.0045(8) 0.0161(8)
O4 0.0223(9) 0.0250(9) 0.0313(10) 0.0120(8) 0.0069(7) 0.0116(8)
C1 0.0189(12) 0.0196(12) 0.0205(12) 0.0013(10) 0.0013(9) 0.0094(11)
C2 0.0229(13) 0.0187(12) 0.0204(12) 0.0063(10) 0.0014(10) 0.0066(11)
C3 0.0227(13) 0.0163(12) 0.0205(12) 0.0019(9) -0.0026(10) 0.0097(11)
C4 0.0193(12) 0.0169(12) 0.0213(12) -0.0017(9) -0.0014(9) 0.0078(10)
C5 0.0174(12) 0.0150(11) 0.0197(11) 0.0013(9) 0.0004(9) 0.0056(10)
C6 0.0220(13) 0.0213(12) 0.0195(12) 0.0038(10) -0.0001(9) 0.0111(11)
C7 0.0186(12) 0.0167(12) 0.0243(12) 0.0043(10) 0.0020(10) 0.0092(10)
C8 0.0185(12) 0.0233(13) 0.0204(12) 0.0080(10) 0.0040(9) 0.0111(11)
C9 0.0207(12) 0.0183(12) 0.0213(12) 0.0064(9) 0.0068(10) 0.0095(11)
C10 0.0162(12) 0.0173(12) 0.0211(12) 0.0073(9) 0.0048(9) 0.0071(10)
C11 0.0177(12) 0.0198(12) 0.0217(12) 0.0087(10) 0.0059(9) 0.0099(11)
C12 0.0224(13) 0.0205(12) 0.0198(12) 0.0062(10) 0.0068(10) 0.0110(11)
C13 0.0235(13) 0.0202(12) 0.0160(11) 0.0036(9) 0.0033(9) 0.0091(11)
C14 0.0257(13) 0.0202(12) 0.0228(12) 0.0009(10) 0.0007(10) 0.0120(11)
C15 0.0209(13) 0.0261(14) 0.0350(15) 0.0014(11) -0.0001(11) 0.0069(12)
C16 0.0242(13) 0.0235(13) 0.0271(13) 0.0008(11) -0.0032(11) 0.0106(12)
C17 0.0243(13) 0.0161(12) 0.0220(12) -0.0008(10) 0.0005(10) 0.0082(11)
C18 0.0232(13) 0.0156(12) 0.0286(13) -0.0011(10) -0.0007(10) 0.0087(11)
C19 0.0268(14) 0.0136(11) 0.0303(14) 0.0007(10) -0.0003(11) 0.0077(11)
C20 0.0283(14) 0.0203(13) 0.0319(14) 0.0052(11) 0.0028(11) 0.0066(12)
C21 0.0306(15) 0.0190(13) 0.0360(15) 0.0078(11) 0.0014(12) 0.0126(12)
C22 0.0313(15) 0.0312(15) 0.0362(16) 0.0207(13) 0.0050(12) 0.0097(13)
C23 0.0238(14) 0.0221(13) 0.0408(16) 0.0136(12) 0.0017(11) 0.0097(12)
C24 0.0236(13) 0.0248(13) 0.0321(14) 0.0101(11) -0.0001(11) 0.0144(12)
C25 0.0185(12) 0.0215(12) 0.0299(13) 0.0122(10) 0.0014(10) 0.0094(11)
C26 0.0190(12) 0.0259(13) 0.0259(13) 0.0107(10) -0.0017(10) 0.0113(11)
C27 0.0289(14) 0.0330(15) 0.0266(14) 0.0126(11) 0.0029(11) 0.0165(13)
C28 0.0238(13) 0.0249(13) 0.0234(13) 0.0068(10) -0.0030(10) 0.0108(12)
C29 0.0324(15) 0.0348(15) 0.0216(13) 0.0108(11) 0.0082(11) 0.0178(13)
C30 0.0281(15) 0.0393(16) 0.0293(14) 0.0126(12) 0.0133(11) 0.0167(13)
C31 0.0198(12) 0.0203(12) 0.0210(12) 0.0033(10) 0.0032(10) 0.0085(11)
C32 0.0260(14) 0.0533(19) 0.0359(16) 0.0172(14) 0.0090(12) 0.0248(15)
C33 0.0289(14) 0.0346(15) 0.0174(12) 0.0073(11) 0.0026(10) 0.0170(13)
C34 0.0324(15) 0.0380(15) 0.0196(13) 0.0071(11) -0.0002(11) 0.0180(14)
C35 0.0208(12) 0.0204(12) 0.0208(12) 0.0051(10) 0.0012(10) 0.0105(11)
C36 0.0271(15) 0.0418(16) 0.0317(15) 0.0091(12) 0.0029(11) 0.0221(14)
C37 0.0238(14) 0.0268(14) 0.0330(15) -0.0047(11) -0.0003(11) 0.0071(12)
C38 0.0209(13) 0.0260(13) 0.0222(13) -0.0021(10) -0.0035(10) 0.0057(12)
C39 0.0294(16) 0.0482(19) 0.0427(18) 0.0182(15) 0.0006(13) 0.0101(15)
C40 0.0302(17) 0.065(2) 0.058(2) 0.0325(19) 0.0083(16) 0.0057(18)
C41 0.0221(15) 0.060(2) 0.0467(19) 0.0046(17) 0.0034(14) 0.0093(16)
C42 0.0335(18) 0.0391(18) 0.068(2) 0.0014(16) -0.0114(16) 0.0187(16)
C43 0.0313(16) 0.0286(15) 0.0525(19) 0.0107(14) -0.0022(14) 0.0065(14)
C44 0.0231(14) 0.0278(14) 0.0408(16) 0.0048(12) 0.0065(12) 0.0155(12)
C45 0.0189(13) 0.0245(13) 0.0334(14) 0.0042(11) 0.0069(10) 0.0140(11)
C46 0.0274(15) 0.0402(16) 0.0327(15) 0.0055(13) 0.0038(12) 0.0207(14)
C47 0.0370(17) 0.0508(19) 0.0438(17) 0.0235(15) 0.0192(14) 0.0290(16)
C48 0.0303(15) 0.0285(15) 0.0552(19) 0.0147(14) 0.0209(14) 0.0167(13)
C49 0.0281(15) 0.0302(15) 0.0452(18) -0.0044(13) 0.0041(13) 0.0135(13)
C50 0.0282(14) 0.0342(15) 0.0285(14) 0.0063(12) 0.0044(11) 0.0182(13)
C51 0.0457(18) 0.0458(18) 0.0295(15) 0.0108(13) 0.0108(13) 0.0305(16)
C52 0.0329(15) 0.0298(14) 0.0237(13) -0.0034(11) 0.0001(11) 0.0186(13)
C53 0.0371(17) 0.0403(17) 0.0325(15) 0.0057(13) 0.0099(13) 0.0192(15)
C54 0.0391(18) 0.056(2) 0.0398(17) 0.0026(15) 0.0061(14) 0.0334(18)
C55 0.054(2) 0.0443(19) 0.0431(18) -0.0001(15) -0.0023(16) 0.0359(18)
C56 0.0430(19) 0.0203(14) 0.0545(19) 0.0075(13) 0.0041(15) 0.0153(14)
C57 0.0287(15) 0.0290(15) 0.0428(17) 0.0007(13) 0.0051(13) 0.0089(13)
C58 0.0256(15) 0.0282(15) 0.059(2) 0.0154(14) 0.0130(14) 0.0119(13)
C59 0.0194(13) 0.0264(14) 0.0322(14) 0.0073(11) 0.0043(11) 0.0096(12)
C60 0.0327(16) 0.0465(18) 0.0304(15) 0.0010(13) -0.0015(12) 0.0244(15)
C61 0.0429(19) 0.051(2) 0.051(2) -0.0074(16) -0.0035(15) 0.0337(18)
C62 0.0418(19) 0.048(2) 0.077(3) 0.0229(19) 0.0063(18) 0.0336(18)
C63 0.0354(18) 0.080(3) 0.0441(19) 0.0353(18) 0.0111(15) 0.0299(19)
C64 0.0289(15) 0.0478(18) 0.0326(15) 0.0060(14) 0.0082(12) 0.0191(15)

loop_
_atom_type_symbol
_atom_type_description
_atom_type_scat_dispersion_real
_atom_type_scat_dispersion_imag
_atom_type_scat_source
C C 0.0033 0.0016 'International Tables Vol C Tables 4.2.6.8 and 6.1.1.4'
H H 0.0000 0.0000 'International Tables Vol C Tables 4.2.6.8 and 6.1.1.4'
N N 0.0061 0.0033 'International Tables Vol C Tables 4.2.6.8 and 6.1.1.4'
O O 0.0106 0.0060 'International Tables Vol C Tables 4.2.6.8 and 6.1.1.4'
Cl Cl 0.1484 0.1585 'International Tables Vol C Tables 4.2.6.8 and 6.1.1.4'
Pd Pd -0.9988 1.0072 'International Tables Vol C Tables 4.2.6.8 and 6.1.1.4'
I I -0.4742 1.8119 'International Tables Vol C Tables 4.2.6.8 and 6.1.1.4'

loop_
_geom_angle_atom_site_label_1
_geom_angle_atom_site_label_2
_geom_angle_atom_site_label_3
_geom_angle
Cl2 C71 Cl1 110.78(18)
Cl2 C71 H71A 109.5
Cl1 C71 H71A 109.5
Cl2 C71 H71B 109.5
Cl1 C71 H71B 109.5
H71A C71 H71B 108.1
Cl4 C72 Cl3 111.5(2)
Cl4 C72 H72A 109.3
Cl3 C72 H72A 109.3
Cl4 C72 H72B 109.3
Cl3 C72 H72B 109.3
H72A C72 H72B 108.0
C35 Pd1 C31 176.11(9)
C35 Pd1 I1 87.12(7)
C31 Pd1 I1 89.12(7)
C35 Pd1 I2 91.78(7)
C31 Pd1 I2 91.73(7)
I1 Pd1 I2 169.284(10)
C31 N1 C29 109.6(2)
C31 N1 C1 126.1(2)
C29 N1 C1 124.2(2)
C31 N2 C30 111.0(2)
C31 N2 C32 123.5(2)
C30 N2 C32 125.5(2)
C35 N3 C33 110.1(2)
C35 N3 C8 123.3(2)
C33 N3 C8 126.5(2)
C35 N4 C34 110.8(2)
C35 N4 C36 123.9(2)
C34 N4 C36 125.2(2)
C4 O1 C37 110.50(18)
C11 O2 C44 115.79(19)
C18 O3 C51 116.8(2)
C25 O4 C58 116.3(2)
C6 C1 C2 119.7(2)
C6 C1 N1 120.3(2)
C2 C1 N1 119.9(2)
C1 C2 C3 120.2(2)
C1 C2 H2 119.9
C3 C2 H2 119.9
C2 C3 C4 119.2(2)
C2 C3 C28 118.8(2)
C4 C3 C28 121.9(2)
O1 C4 C3 120.3(2)
O1 C4 C5 119.0(2)
C3 C4 C5 120.7(2)
C6 C5 C4 118.3(2)
C6 C5 C7 119.9(2)
C4 C5 C7 121.7(2)
C1 C6 C5 121.4(2)
C1 C6 H6 119.3
C5 C6 H6 119.3
C10 C7 C5 108.28(19)
C10 C7 H7A 110.0
C5 C7 H7A 110.0
C10 C7 H7B 110.0
C5 C7 H7B 110.0
H7A C7 H7B 108.4
C9 C8 C13 120.3(2)
C9 C8 N3 119.2(2)
C13 C8 N3 120.3(2)
C8 C9 C10 121.0(2)
C8 C9 H9 119.5
C10 C9 H9 119.5
C9 C10 C11 118.4(2)
C9 C10 C7 120.1(2)
C11 C10 C7 120.9(2)
O2 C11 C12 120.6(2)
O2 C11 C10 118.1(2)
C12 C11 C10 121.0(2)
C13 C12 C11 118.7(2)
C13 C12 C14 119.7(2)
C11 C12 C14 120.7(2)
C12 C13 C8 120.4(2)
C12 C13 H13 119.8
C8 C13 H13 119.8
C17 C14 C12 109.9(2)
C17 C14 H14A 109.7
C12 C14 H14A 109.7
C17 C14 H14B 109.7
C12 C14 H14B 109.7
H14A C14 H14B 108.2
C16 C15 C20 119.6(3)
C16 C15 H15 120.2
C20 C15 H15 120.2
C15 C16 C17 121.6(3)
C15 C16 H16 119.2
C17 C16 H16 119.2
C16 C17 C18 118.0(2)
C16 C17 C14 118.8(2)
C18 C17 C14 123.1(2)
O3 C18 C19 118.4(2)
O3 C18 C17 120.2(2)
C19 C18 C17 121.3(2)
C20 C19 C18 118.5(2)
C20 C19 C21 118.9(2)
C18 C19 C21 122.5(2)
C15 C20 C19 120.9(3)
C15 C20 H20 119.6
C19 C20 H20 119.6
C24 C21 C19 111.6(2)
C24 C21 H21A 109.3
C19 C21 H21A 109.3
C24 C21 H21B 109.3
C19 C21 H21B 109.3
H21A C21 H21B 108.0
C23 C22 C27 119.9(3)
C23 C22 H22 120.0
C27 C22 H22 120.0
C22 C23 C24 121.0(3)
C22 C23 H23 119.5
C24 C23 H23 119.5
C23 C24 C25 118.5(2)
C23 C24 C21 122.0(2)
C25 C24 C21 119.4(2)
O4 C25 C24 117.4(2)
O4 C25 C26 121.0(2)
C24 C25 C26 121.4(2)
C27 C26 C25 118.1(2)
C27 C26 C28 120.3(2)
C25 C26 C28 121.6(2)
C22 C27 C26 120.8(3)
C22 C27 H27 119.6
C26 C27 H27 119.6
C3 C28 C26 112.6(2)
C3 C28 H28A 109.1
C26 C28 H28A 109.1
C3 C28 H28B 109.1
C26 C28 H28B 109.1
H28A C28 H28B 107.8
C30 C29 N1 107.7(2)
C30 C29 H29 126.1
N1 C29 H29 126.1
C29 C30 N2 106.8(2)
C29 C30 H30 126.6
N2 C30 H30 126.6
N2 C31 N1 104.8(2)
N2 C31 Pd1 121.32(18)
N1 C31 Pd1 133.61(18)
N2 C32 H32A 109.5
N2 C32 H32B 109.5
H32A C32 H32B 109.5
N2 C32 H32C 109.5
H32A C32 H32C 109.5
H32B C32 H32C 109.5
C34 C33 N3 106.7(2)
C34 C33 H33 126.7
N3 C33 H33 126.7
C33 C34 N4 107.6(2)
C33 C34 H34 126.2
N4 C34 H34 126.2
N4 C35 N3 104.8(2)
N4 C35 Pd1 127.56(19)
N3 C35 Pd1 127.42(18)
N4 C36 H36A 109.5
N4 C36 H36B 109.5
H36A C36 H36B 109.5
N4 C36 H36C 109.5
H36A C36 H36C 109.5
H36B C36 H36C 109.5
O1 C37 C38 110.3(2)
O1 C37 H37A 109.6
C38 C37 H37A 109.6
O1 C37 H37B 109.6
C38 C37 H37B 109.6
H37A C37 H37B 108.1
C43 C38 C39 118.8(3)
C43 C38 C37 121.5(3)
C39 C38 C37 119.7(3)
C38 C39 C40 120.6(3)
C38 C39 H39 119.7
C40 C39 H39 119.7
C41 C40 C39 119.7(3)
C41 C40 H40 120.1
C39 C40 H40 120.1
C40 C41 C42 120.5(3)
C40 C41 H41 119.7
C42 C41 H41 119.7
C41 C42 C43 119.9(3)
C41 C42 H42 120.1
C43 C42 H42 120.1
C38 C43 C42 120.3(3)
C38 C43 H43 119.8
C42 C43 H43 119.8
O2 C44 C45 113.8(2)
O2 C44 H44A 108.8
C45 C44 H44A 108.8
O2 C44 H44B 108.8
C45 C44 H44B 108.8
H44A C44 H44B 107.7
C50 C45 C46 118.6(3)
C50 C45 C44 121.6(3)
C46 C45 C44 119.8(2)
C45 C46 C47 120.7(3)
C45 C46 H46 119.7
C47 C46 H46 119.7
C48 C47 C46 120.0(3)
C48 C47 H47 120.0
C46 C47 H47 120.0
C47 C48 C49 120.3(3)
C47 C48 H48 119.8
C49 C48 H48 119.8
C50 C49 C48 119.8(3)
C50 C49 H49 120.1
C48 C49 H49 120.1
C45 C50 C49 120.6(3)
C45 C50 H50 119.7
C49 C50 H50 119.7
O3 C51 C52 112.1(2)
O3 C51 H51A 109.2
C52 C51 H51A 109.2
O3 C51 H51B 109.2
C52 C51 H51B 109.2
H51A C51 H51B 107.9
C53 C52 C57 118.0(3)
C53 C52 C51 121.3(3)
C57 C52 C51 120.7(3)
C52 C53 C54 121.0(3)
C52 C53 H53 119.5
C54 C53 H53 119.5
C55 C54 C53 119.9(3)
C55 C54 H54 120.0
C53 C54 H54 120.0
C54 C55 C56 120.2(3)
C54 C55 H55 119.9
C56 C55 H55 119.9
C57 C56 C55 119.5(3)
C57 C56 H56 120.2
C55 C56 H56 120.2
C56 C57 C52 121.4(3)
C56 C57 H57 119.3
C52 C57 H57 119.3
O4 C58 C59 115.2(2)
O4 C58 H58A 108.5
C59 C58 H58A 108.5
O4 C58 H58B 108.5
C59 C58 H58B 108.5
H58A C58 H58B 107.5
C60 C59 C64 118.7(3)
C60 C59 C58 121.0(3)
C64 C59 C58 120.2(3)
C61 C60 C59 121.5(3)
C61 C60 H60 119.3
C59 C60 H60 119.3
C60 C61 C62 119.6(3)
C60 C61 H61 120.2
C62 C61 H61 120.2
C61 C62 C63 120.3(3)
C61 C62 H62 119.9
C63 C62 H62 119.9
C64 C63 C62 119.1(3)
C64 C63 H63 120.4
C62 C63 H63 120.4
C63 C64 C59 120.8(3)
C63 C64 H64 119.6
C59 C64 H64 119.6

loop_
_geom_bond_atom_site_label_1
_geom_bond_atom_site_label_2
_geom_bond_distance
C71 Cl2 1.740(3)
C71 Cl1 1.767(3)
C71 H71A 0.9900
C71 H71B 0.9900
C72 Cl4 1.716(4)
C72 Cl3 1.752(5)
C72 H72A 0.9900
C72 H72B 0.9900
Pd1 C35 2.015(2)
Pd1 C31 2.035(2)
Pd1 I1 2.5984(3)
Pd1 I2 2.6297(2)
N1 C31 1.366(3)
N1 C29 1.390(3)
N1 C1 1.439(3)
N2 C31 1.348(3)
N2 C30 1.386(3)
N2 C32 1.446(3)
N3 C35 1.366(3)
N3 C33 1.391(3)
N3 C8 1.431(3)
N4 C35 1.346(3)
N4 C34 1.380(3)
N4 C36 1.459(3)
O1 C4 1.389(3)
O1 C37 1.432(3)
O2 C11 1.382(3)
O2 C44 1.442(3)
O3 C18 1.389(3)
O3 C51 1.436(3)
O4 C25 1.382(3)
O4 C58 1.441(3)
C1 C6 1.379(3)
C1 C2 1.389(3)
C2 C3 1.389(4)
C2 H2 0.9500
C3 C4 1.394(3)
C3 C28 1.520(3)
C4 C5 1.400(3)
C5 C6 1.385(3)
C5 C7 1.524(3)
C6 H6 0.9500
C7 C10 1.515(3)
C7 H7A 0.9900
C7 H7B 0.9900
C8 C9 1.380(3)
C8 C13 1.386(3)
C9 C10 1.383(3)
C9 H9 0.9500
C10 C11 1.403(3)
C11 C12 1.404(3)
C12 C13 1.383(4)
C12 C14 1.523(3)
C13 H13 0.9500
C14 C17 1.520(3)
C14 H14A 0.9900
C14 H14B 0.9900
C15 C16 1.376(4)
C15 C20 1.391(4)
C15 H15 0.9500
C16 C17 1.391(4)
C16 H16 0.9500
C17 C18 1.407(4)
C18 C19 1.394(4)
C19 C20 1.393(4)
C19 C21 1.521(4)
C20 H20 0.9500
C21 C24 1.519(4)
C21 H21A 0.9900
C21 H21B 0.9900
C22 C23 1.374(4)
C22 C27 1.389(4)
C22 H22 0.9500
C23 C24 1.384(4)
C23 H23 0.9500
C24 C25 1.396(4)
C25 C26 1.399(4)
C26 C27 1.388(4)
C26 C28 1.519(4)
C27 H27 0.9500
C28 H28A 0.9900
C28 H28B 0.9900
C29 C30 1.325(4)
C29 H29 0.9500
C30 H30 0.9500
C32 H32A 0.9800
C32 H32B 0.9800
C32 H32C 0.9800
C33 C34 1.332(4)
C33 H33 0.9500
C34 H34 0.9500
C36 H36A 0.9800
C36 H36B 0.9800
C36 H36C 0.9800
C37 C38 1.494(4)
C37 H37A 0.9900
C37 H37B 0.9900
C38 C43 1.368(4)
C38 C39 1.375(4)
C39 C40 1.392(4)
C39 H39 0.9500
C40 C41 1.349(5)
C40 H40 0.9500
C41 C42 1.362(5)
C41 H41 0.9500
C42 C43 1.393(4)
C42 H42 0.9500
C43 H43 0.9500
C44 C45 1.501(4)
C44 H44A 0.9900
C44 H44B 0.9900
C45 C50 1.384(4)
C45 C46 1.389(4)
C46 C47 1.390(4)
C46 H46 0.9500
C47 C48 1.357(4)
C47 H47 0.9500
C48 C49 1.386(4)
C48 H48 0.9500
C49 C50 1.386(4)
C49 H49 0.9500
C50 H50 0.9500
C51 C52 1.498(4)
C51 H51A 0.9900
C51 H51B 0.9900
C52 C53 1.378(4)
C52 C57 1.391(4)
C53 C54 1.399(4)
C53 H53 0.9500
C54 C55 1.363(5)
C54 H54 0.9500
C55 C56 1.384(5)
C55 H55 0.9500
C56 C57 1.382(4)
C56 H56 0.9500
C57 H57 0.9500
C58 C59 1.510(4)
C58 H58A 0.9900
C58 H58B 0.9900
C59 C60 1.376(4)
C59 C64 1.386(4)
C60 C61 1.357(4)
C60 H60 0.9500
C61 C62 1.380(5)
C61 H61 0.9500
C62 C63 1.388(5)
C62 H62 0.9500
C63 C64 1.371(5)
C63 H63 0.9500
C64 H64 0.9500

loop_
_geom_torsion_atom_site_label_1
_geom_torsion_atom_site_label_2
_geom_torsion_atom_site_label_3
_geom_torsion_atom_site_label_4
_geom_torsion
C31 N1 C1 C6 17.0(4)
C29 N1 C1 C6 -159.6(2)
C31 N1 C1 C2 -163.7(2)
C29 N1 C1 C2 19.7(3)
C6 C1 C2 C3 4.0(4)
N1 C1 C2 C3 -175.3(2)
C1 C2 C3 C4 0.1(3)
C1 C2 C3 C28 -178.6(2)
C37 O1 C4 C3 -93.6(3)
C37 O1 C4 C5 86.5(3)
C2 C3 C4 O1 174.3(2)
C28 C3 C4 O1 -7.1(3)
C2 C3 C4 C5 -5.8(3)
C28 C3 C4 C5 172.8(2)
O1 C4 C5 C6 -172.8(2)
C3 C4 C5 C6 7.3(3)
O1 C4 C5 C7 10.2(3)
C3 C4 C5 C7 -169.7(2)
C2 C1 C6 C5 -2.3(4)
N1 C1 C6 C5 176.9(2)
C4 C5 C6 C1 -3.2(3)
C7 C5 C6 C1 173.9(2)
C6 C5 C7 C10 -56.2(3)
C4 C5 C7 C10 120.8(2)
C35 N3 C8 C9 -54.3(3)
C33 N3 C8 C9 128.4(3)
C35 N3 C8 C13 121.0(3)
C33 N3 C8 C13 -56.3(3)
C13 C8 C9 C10 -1.3(4)
N3 C8 C9 C10 174.0(2)
C8 C9 C10 C11 2.9(4)
C8 C9 C10 C7 -168.1(2)
C5 C7 C10 C9 86.9(3)
C5 C7 C10 C11 -83.9(3)
C44 O2 C11 C12 74.4(3)
C44 O2 C11 C10 -112.5(2)
C9 C10 C11 O2 -176.8(2)
C7 C10 C11 O2 -5.9(3)
C9 C10 C11 C12 -3.8(3)
C7 C10 C11 C12 167.2(2)
O2 C11 C12 C13 176.0(2)
C10 C11 C12 C13 3.1(4)
O2 C11 C12 C14 6.5(3)
C10 C11 C12 C14 -166.4(2)
C11 C12 C13 C8 -1.5(4)
C14 C12 C13 C8 168.1(2)
C9 C8 C13 C12 0.6(4)
N3 C8 C13 C12 -174.6(2)
C13 C12 C14 C17 -93.0(3)
C11 C12 C14 C17 76.3(3)
C20 C15 C16 C17 2.4(4)
C15 C16 C17 C18 0.5(4)
C15 C16 C17 C14 -175.3(2)
C12 C14 C17 C16 62.0(3)
C12 C14 C17 C18 -113.5(3)
C51 O3 C18 C19 114.2(3)
C51 O3 C18 C17 -68.7(3)
C16 C17 C18 O3 178.7(2)
C14 C17 C18 O3 -5.8(3)
C16 C17 C18 C19 -4.2(4)
C14 C17 C18 C19 171.3(2)
O3 C18 C19 C20 -177.9(2)
C17 C18 C19 C20 5.0(4)
O3 C18 C19 C21 5.7(3)
C17 C18 C19 C21 -171.4(2)
C16 C15 C20 C19 -1.7(4)
C18 C19 C20 C15 -2.0(4)
C21 C19 C20 C15 174.6(2)
C20 C19 C21 C24 -56.9(3)
C18 C19 C21 C24 119.5(3)
C27 C22 C23 C24 1.9(4)
C22 C23 C24 C25 0.7(4)
C22 C23 C24 C21 -177.6(3)
C19 C21 C24 C23 110.1(3)
C19 C21 C24 C25 -68.2(3)
C58 O4 C25 C24 -106.7(3)
C58 O4 C25 C26 78.2(3)
C23 C24 C25 O4 -178.8(2)
C21 C24 C25 O4 -0.4(4)
C23 C24 C25 C26 -3.7(4)
C21 C24 C25 C26 174.7(2)
O4 C25 C26 C27 178.9(2)
C24 C25 C26 C27 3.9(4)
O4 C25 C26 C28 1.6(4)
C24 C25 C26 C28 -173.4(2)
C23 C22 C27 C26 -1.7(4)
C25 C26 C27 C22 -1.2(4)
C28 C26 C27 C22 176.1(2)
C2 C3 C28 C26 66.7(3)
C4 C3 C28 C26 -111.9(3)
C27 C26 C28 C3 -116.0(3)
C25 C26 C28 C3 61.3(3)
C31 N1 C29 C30 0.2(3)
C1 N1 C29 C30 177.3(2)
N1 C29 C30 N2 -1.2(3)
C31 N2 C30 C29 1.9(3)
C32 N2 C30 C29 -177.9(3)
C30 N2 C31 N1 -1.7(3)
C32 N2 C31 N1 178.0(2)
C30 N2 C31 Pd1 173.02(18)
C32 N2 C31 Pd1 -7.3(3)
C29 N1 C31 N2 0.9(3)
C1 N1 C31 N2 -176.1(2)
C29 N1 C31 Pd1 -172.8(2)
C1 N1 C31 Pd1 10.1(4)
C35 Pd1 C31 N2 -65.5(16)
I1 Pd1 C31 N2 -80.5(2)
I2 Pd1 C31 N2 88.8(2)
C35 Pd1 C31 N1 107.5(15)
I1 Pd1 C31 N1 92.4(2)
I2 Pd1 C31 N1 -98.2(2)
C35 N3 C33 C34 0.9(3)
C8 N3 C33 C34 178.5(2)
N3 C33 C34 N4 -0.6(3)
C35 N4 C34 C33 0.1(3)
C36 N4 C34 C33 -176.4(2)
C34 N4 C35 N3 0.5(3)
C36 N4 C35 N3 177.0(2)
C34 N4 C35 Pd1 -174.08(19)
C36 N4 C35 Pd1 2.4(4)
C33 N3 C35 N4 -0.8(3)
C8 N3 C35 N4 -178.5(2)
C33 N3 C35 Pd1 173.73(18)
C8 N3 C35 Pd1 -4.0(3)
C31 Pd1 C35 N4 74.2(15)
I1 Pd1 C35 N4 89.3(2)
I2 Pd1 C35 N4 -80.1(2)
C31 Pd1 C35 N3 -99.1(15)
I1 Pd1 C35 N3 -84.1(2)
I2 Pd1 C35 N3 106.6(2)
C4 O1 C37 C38 -176.6(2)
O1 C37 C38 C43 -67.4(3)
O1 C37 C38 C39 114.9(3)
C43 C38 C39 C40 0.8(5)
C37 C38 C39 C40 178.6(3)
C38 C39 C40 C41 2.0(5)
C39 C40 C41 C42 -3.3(5)
C40 C41 C42 C43 1.9(5)
C39 C38 C43 C42 -2.2(4)
C37 C38 C43 C42 -180.0(3)
C41 C42 C43 C38 0.9(5)
C11 O2 C44 C45 69.0(3)
O2 C44 C45 C50 74.4(3)
O2 C44 C45 C46 -107.2(3)
C50 C45 C46 C47 -0.2(4)
C44 C45 C46 C47 -178.7(3)
C45 C46 C47 C48 -0.4(4)
C46 C47 C48 C49 1.3(4)
C47 C48 C49 C50 -1.7(4)
C46 C45 C50 C49 -0.1(4)
C44 C45 C50 C49 178.3(3)
C48 C49 C50 C45 1.1(4)
C18 O3 C51 C52 -117.1(3)
O3 C51 C52 C53 -120.0(3)
O3 C51 C52 C57 60.0(4)
C57 C52 C53 C54 1.7(4)
C51 C52 C53 C54 -178.2(3)
C52 C53 C54 C55 -0.9(4)
C53 C54 C55 C56 -1.4(5)
C54 C55 C56 C57 2.7(5)
C55 C56 C57 C52 -1.8(4)
C53 C52 C57 C56 -0.4(4)
C51 C52 C57 C56 179.6(3)
C25 O4 C58 C59 50.4(3)
O4 C58 C59 C60 90.1(3)
O4 C58 C59 C64 -92.2(3)
C64 C59 C60 C61 0.2(5)
C58 C59 C60 C61 177.9(3)
C59 C60 C61 C62 -0.2(5)
C60 C61 C62 C63 -0.2(5)
C61 C62 C63 C64 0.5(5)
C62 C63 C64 C59 -0.6(5)
C60 C59 C64 C63 0.2(4)
C58 C59 C64 C63 -177.5(3)
